data_1573470
loop_
_publ_author_name
'Panda, Subhra Jyoti'
'Khator, Kanha Ram'
'Deswal, Priyanka'
'Nayak, Shashwat'
'Pandey, Durgesh'
'Patel, Suraj K.'
'Agarwala, Suraj'
'Ghosh, Dibyajyoti'
'Senanayak, Satyaprasad P.'
'Purohit, Chandra Shekhar'

_publ_section_title
;
 Silver-Purine MOFs for High-Performance Multi-Terminal Neuromorphic
 Memory
;
_journal_name_full 'Materials Horizons'
_journal_paper_doi 10.1039/D4MH01425A
_journal_year 2025
_chemical_formula_moiety 'F6 Sb, C6 H5 Ag Cl N4'
_chemical_formula_sum 'C6 H5 Ag Cl F6 N4 Sb'
_chemical_formula_weight 512.21
_space_group_crystal_system monoclinic
_space_group_IT_number 14
_space_group_name_Hall '-P 2ybc'
_space_group_name_H-M_alt 'P 1 21/c 1'
_atom_sites_solution_hydrogens geom
_atom_sites_solution_primary dual
_audit_creation_date 2024-11-17
_audit_creation_method
;
Olex2 1.5
(compiled 2024.02.16 svn.r378c4104 for OlexSys, GUI svn.r6928)
;
_audit_update_record
;
2024-11-20 deposited with the CCDC.	2024-12-13 downloaded from the CCDC.
;
_cell_angle_alpha 90
_cell_angle_beta 108.416(5)
_cell_angle_gamma 90
_cell_formula_units_Z 4
_cell_length_a 12.0279(6)
_cell_length_b 8.6719(4)
_cell_length_c 12.8186(6)
_cell_measurement_reflns_used 13012
_cell_measurement_temperature 100.00(10)
_cell_measurement_theta_max 33.7470
_cell_measurement_theta_min 3.9790
_cell_volume 1268.57(11)
_computing_cell_refinement 'CrysAlisPro 1.171.42.52a (Rigaku OD, 2022)'
_computing_data_collection 'CrysAlisPro 1.171.42.52a (Rigaku OD, 2022)'
_computing_data_reduction 'CrysAlisPro 1.171.42.52a (Rigaku OD, 2022)'
_computing_molecular_graphics 'Olex2 1.5 (Dolomanov et al., 2009)'
_computing_publication_material 'Olex2 1.5 (Dolomanov et al., 2009)'
_computing_structure_refinement 'SHELXL 2019/2 (Sheldrick, 2015)'
_computing_structure_solution 'SHELXT 2014/5 (Sheldrick, 2014)'
_diffrn_ambient_environment N~2~
_diffrn_ambient_temperature 100.00(10)
_diffrn_detector 'Hybrid Pixel Array Detector'
_diffrn_detector_area_resol_mean 5.8140
_diffrn_detector_type 'Pilatus 200K'
_diffrn_measured_fraction_theta_full 0.9966
_diffrn_measured_fraction_theta_max 0.8694
_diffrn_measurement_details
;
List of Runs (angles in degrees, time in seconds):

  # Type    Start    End  Width  t~exp~   \w     \q     \k     \f   Frames
#--------------------------------------------------------------------------
  1  \w      2.00  60.00   0.50    2.50    --   11.92-120.00-123.00  116
  2  \w     22.00  80.00   0.50    2.50    --   11.92-155.00  80.00  116
  3  \w    -54.00  15.00   0.50    2.50    --   11.92 -37.00 -90.00  138
  4  \w    -54.00  15.00   0.50    2.50    --   11.92 -37.00-180.00  138
  5  \w    -36.00  21.00   0.50    2.50    --  -12.70  77.00  60.00  114
  6  \w    -31.00  12.00   0.50    2.50    --  -12.70  77.00 -90.00   86
  7  \w    -40.00  10.00   0.50    2.50    --  -12.70 -77.00  60.00  100
  8  \w    -42.00 -16.00   0.50    2.50    --  -12.70 -77.00-120.00   52
;
_diffrn_measurement_device 'four-circle diffractometer'
_diffrn_measurement_device_type 'SuperNova, Dual, Cu at home/near, Pilatus 200K'
_diffrn_measurement_method '\w scans'
_diffrn_orient_matrix_type 'CrysAlisPro convention (1999,Acta A55,543-557)'
_diffrn_orient_matrix_UB_11 0.0395588000
_diffrn_orient_matrix_UB_12 0.0630073000
_diffrn_orient_matrix_UB_13 0.0089945000
_diffrn_orient_matrix_UB_21 -0.0077009000
_diffrn_orient_matrix_UB_22 0.0031049000
_diffrn_orient_matrix_UB_23 -0.0571411000
_diffrn_orient_matrix_UB_31 -0.0472825000
_diffrn_orient_matrix_UB_32 0.0521280000
_diffrn_orient_matrix_UB_33 -0.0073775000
_diffrn_radiation_monochromator mirror
_diffrn_radiation_probe x-ray
_diffrn_radiation_type 'Mo K\a'
_diffrn_radiation_wavelength 0.71073
_diffrn_reflns_av_R_equivalents 0.0487
_diffrn_reflns_av_unetI/netI 0.0327
_diffrn_reflns_Laue_measured_fraction_full 0.994
_diffrn_reflns_Laue_measured_fraction_max 0.868
_diffrn_reflns_limit_h_max 16
_diffrn_reflns_limit_h_min -18
_diffrn_reflns_limit_k_max 12
_diffrn_reflns_limit_k_min -12
_diffrn_reflns_limit_l_max 18
_diffrn_reflns_limit_l_min -19
_diffrn_reflns_number 16986
_diffrn_reflns_point_group_measured_fraction_full 0.994
_diffrn_reflns_point_group_measured_fraction_max 0.868
_diffrn_reflns_theta_full 25.242
_diffrn_reflns_theta_max 33.550
_diffrn_reflns_theta_min 3.661
_diffrn_source 'micro-focus sealed X-ray tube'
_diffrn_source_type 'SuperNova (Mo) X-ray Source'
_exptl_absorpt_coefficient_mu 3.947
_exptl_absorpt_correction_T_max 1.00000
_exptl_absorpt_correction_T_min 0.53884
_exptl_absorpt_correction_type multi-scan
_exptl_absorpt_process_details
;
CrysAlisPro 1.171.42.52a (Rigaku Oxford Diffraction, 2022)
Empirical absorption correction using spherical harmonics,
implemented in SCALE3 ABSPACK scaling algorithm.
;
_exptl_crystal_colour 'clear light colourless'
_exptl_crystal_colour_lustre clear
_exptl_crystal_colour_modifier light
_exptl_crystal_colour_primary colourless
_exptl_crystal_density_diffrn 2.682
_exptl_crystal_description block
_exptl_crystal_F_000 952
_exptl_crystal_preparation 'As per the reaction scheme'
_exptl_crystal_recrystallization_method 'Slow evaporation'
_exptl_crystal_size_max 0.3
_exptl_crystal_size_mid 0.24
_exptl_crystal_size_min 0.22
_refine_diff_density_max 2.442
_refine_diff_density_min -1.699
_refine_diff_density_rms 0.189
_refine_ls_extinction_method none
_refine_ls_goodness_of_fit_ref 1.098
_refine_ls_hydrogen_treatment constr
_refine_ls_matrix_type full
_refine_ls_number_parameters 177
_refine_ls_number_reflns 4338
_refine_ls_number_restraints 0
_refine_ls_restrained_S_all 1.098
_refine_ls_R_factor_all 0.0422
_refine_ls_R_factor_gt 0.0383
_refine_ls_shift/su_max 0.001
_refine_ls_shift/su_mean 0.000
_refine_ls_structure_factor_coef Fsqd
_refine_ls_weighting_details 'w=1/[\s^2^(Fo^2^)+(0.0372P)^2^+6.5141P] where P=(Fo^2^+2Fc^2^)/3'
_refine_ls_weighting_scheme calc
_refine_ls_wR_factor_gt 0.0952
_refine_ls_wR_factor_ref 0.0969
_reflns_Friedel_coverage 0.000
_reflns_number_gt 3952
_reflns_number_total 4338
_reflns_threshold_expression 'I > 2\s(I)'
_cod_data_source_file d4mh01425a2.cif
_cod_data_source_block sjp-me-sb_auto
_cod_database_code 1573470
_shelx_shelxl_version_number 2019/2
_chemical_oxdiff_formula ' C H N Ag F Sb O'
_chemical_oxdiff_usercomment 'colourless blockd'
_shelx_space_group_comment
;
The symmetry employed for this shelxl refinement is uniquely defined
by the following loop, which should always be used as a source of
symmetry information in preference to the above space-group names.
They are only intended as comments.
;
_shelx_estimated_absorpt_t_max 0.477
_shelx_estimated_absorpt_t_min 0.384
_diffrn_oxdiff_digest_frames
;
0193af7c3e7890bfc47234b090c6d0679900026aa0f
;
_reflns_odcompleteness_completeness 99.66
_reflns_odcompleteness_iscentric 1
_reflns_odcompleteness_theta 30.44
_olex2_refinement_description
;
1. Fixed Uiso
 At 1.2 times of:
  All C(H) groups
 At 1.5 times of:
  All C(H,H,H) groups
2. Uiso/Uaniso restraints and constraints
Uanis(Ag1A) = Uanis(Ag1)
3. Others
 Sof(Ag1)=1-FVAR(1)
 Sof(Ag1A)=FVAR(1)
4.a Aromatic/amide H refined with riding coordinates:
 C2(H2), C8(H8)
4.b Idealised Me refined as rotating group:
 C10(H10A,H10B,H10C)
;
_olex2_exptl_crystal_mounting_method 'Mounted on the loop'
_olex2_submission_special_instructions 'No special instructions were received'
_oxdiff_exptl_absorpt_empirical_details
;
Empirical correction (ABSPACK) includes:
- Absorption correction using spherical harmonics
- Frame scaling
;
_oxdiff_exptl_absorpt_empirical_full_max 1.353
_oxdiff_exptl_absorpt_empirical_full_min 0.669

loop_
_space_group_symop_operation_xyz
'x, y, z'
'-x, y+1/2, -z+1/2'
'-x, -y, -z'
'x, -y-1/2, z-1/2'

loop_
_atom_site_label
_atom_site_type_symbol
_atom_site_fract_x
_atom_site_fract_y
_atom_site_fract_z
_atom_site_U_iso_or_equiv
_atom_site_adp_type
_atom_site_occupancy
_atom_site_site_symmetry_order
_atom_site_calc_flag
_atom_site_refinement_flags_posn
_atom_site_refinement_flags_adp
_atom_site_refinement_flags_occupancy
_atom_site_disorder_assembly
_atom_site_disorder_group
SbBB Sb 0.30049(2) 1.05577(3) 0.67389(2) 0.01556(7) Uani 1 1 d . . . . .
Ag1 Ag 0.09338(5) 0.45109(17) 0.60315(5) 0.01521(16) Uani 0.946(6) 1 d . . P A 2
Cl1 Cl 0.33526(9) 0.96586(12) 0.30843(8) 0.02140(19) Uani 1 1 d . . . . .
N3 N 0.0482(3) 0.6884(4) 0.3690(3) 0.0163(6) Uani 1 1 d . . . . .
N7 N 0.3532(3) 0.6785(4) 0.4869(2) 0.0145(5) Uani 1 1 d . . . . .
N9 N 0.1990(3) 0.5580(3) 0.5128(2) 0.0121(5) Uani 1 1 d . . . . .
N1 N 0.1192(3) 0.8816(4) 0.2728(3) 0.0206(6) Uani 1 1 d . . . . .
C10 C 0.4760(3) 0.7192(5) 0.5036(3) 0.0202(7) Uani 1 1 d . . . . .
H10A H 0.492985 0.707913 0.434061 0.030 Uiso 1 1 calc R U . . .
H10B H 0.527235 0.650704 0.558924 0.030 Uiso 1 1 calc R U . . .
H10C H 0.489742 0.826300 0.528825 0.030 Uiso 1 1 calc R U . . .
C2 C 0.0338(3) 0.7977(5) 0.2922(4) 0.0229(8) Uani 1 1 d . . . . .
H2 H -0.044189 0.818044 0.247165 0.028 Uiso 1 1 calc R U . . .
C6 C 0.2293(3) 0.8542(4) 0.3331(3) 0.0158(6) Uani 1 1 d . . . . .
C4 C 0.1598(3) 0.6624(4) 0.4296(3) 0.0120(6) Uani 1 1 d . . . . .
C5 C 0.2543(3) 0.7407(4) 0.4126(3) 0.0127(6) Uani 1 1 d . . . . .
C8 C 0.3156(3) 0.5709(4) 0.5438(3) 0.0135(6) Uani 1 1 d . . . . .
H8 H 0.366930 0.510248 0.600506 0.016 Uiso 1 1 calc R U . . .
F1 F 0.3570(3) 1.0229(3) 0.5559(2) 0.0274(6) Uani 1 1 d . . . . .
F2 F 0.2461(3) 1.0887(4) 0.7942(3) 0.0371(7) Uani 1 1 d . . . . .
F3 F 0.2303(3) 0.8635(4) 0.6520(3) 0.0464(9) Uani 1 1 d . . . . .
F4 F 0.4368(3) 0.9733(5) 0.7704(3) 0.0523(10) Uani 1 1 d . . . . .
Ag1A Ag 0.0835(8) 0.494(2) 0.6131(8) 0.01521(16) Uani 0.054(6) 1 d . . P A 1
F5A F 0.3720(5) 1.2487(4) 0.6939(4) 0.0709(15) Uani 1 1 d . . . . .
F6A F 0.1652(4) 1.1453(6) 0.5806(4) 0.0711(14) Uani 1 1 d . . . . .

loop_
_atom_site_aniso_label
_atom_site_aniso_U_11
_atom_site_aniso_U_22
_atom_site_aniso_U_33
_atom_site_aniso_U_23
_atom_site_aniso_U_13
_atom_site_aniso_U_12
SbBB 0.01733(12) 0.01218(12) 0.02123(13) 0.00153(8) 0.01186(9) 0.00149(8)
Ag1 0.01111(14) 0.0179(4) 0.01863(15) 0.00436(17) 0.00752(10) -0.00197(16)
Cl1 0.0242(4) 0.0261(4) 0.0167(4) 0.0000(3) 0.0105(3) -0.0138(4)
N3 0.0118(12) 0.0166(14) 0.0229(15) 0.0057(11) 0.0089(11) 0.0010(11)
N7 0.0131(12) 0.0193(14) 0.0122(12) 0.0001(11) 0.0058(10) -0.0052(11)
N9 0.0115(12) 0.0140(13) 0.0119(12) 0.0007(10) 0.0050(10) -0.0013(10)
N1 0.0180(14) 0.0204(16) 0.0281(17) 0.0086(13) 0.0139(13) 0.0029(13)
C10 0.0112(14) 0.029(2) 0.0222(17) -0.0014(15) 0.0075(12) -0.0068(14)
C2 0.0144(15) 0.0252(19) 0.032(2) 0.0122(16) 0.0107(14) 0.0024(15)
C6 0.0177(15) 0.0143(15) 0.0198(16) -0.0006(12) 0.0121(12) -0.0056(13)
C4 0.0125(13) 0.0101(13) 0.0156(15) 0.0007(11) 0.0078(11) -0.0027(11)
C5 0.0121(13) 0.0127(14) 0.0154(15) -0.0007(11) 0.0074(11) -0.0032(12)
C8 0.0103(13) 0.0192(16) 0.0111(14) 0.0008(12) 0.0035(10) -0.0032(12)
F1 0.0354(14) 0.0281(13) 0.0261(13) -0.0042(10) 0.0203(11) -0.0062(11)
F2 0.0455(18) 0.0391(16) 0.0426(17) -0.0021(13) 0.0363(15) 0.0025(14)
F3 0.067(2) 0.0359(17) 0.0443(18) -0.0093(14) 0.0290(17) -0.0317(17)
F4 0.0269(15) 0.095(3) 0.0313(16) 0.0076(18) 0.0039(12) 0.0140(18)
Ag1A 0.01111(14) 0.0179(4) 0.01863(15) 0.00436(17) 0.00752(10) -0.00197(16)
F5A 0.137(4) 0.0262(16) 0.088(3) -0.0294(18) 0.090(3) -0.036(2)
F6A 0.051(2) 0.102(4) 0.065(3) 0.044(3) 0.024(2) 0.050(2)

loop_
_atom_type_symbol
_atom_type_description
_atom_type_scat_dispersion_real
_atom_type_scat_dispersion_imag
_atom_type_scat_source
C C 0.0033 0.0016 'International Tables Vol C Tables 4.2.6.8 and 6.1.1.4'
H H 0.0000 0.0000 'International Tables Vol C Tables 4.2.6.8 and 6.1.1.4'
Ag Ag -0.8971 1.1015 'International Tables Vol C Tables 4.2.6.8 and 6.1.1.4'
Cl Cl 0.1484 0.1585 'International Tables Vol C Tables 4.2.6.8 and 6.1.1.4'
F F 0.0171 0.0103 'International Tables Vol C Tables 4.2.6.8 and 6.1.1.4'
N N 0.0061 0.0033 'International Tables Vol C Tables 4.2.6.8 and 6.1.1.4'
Sb Sb -0.5866 1.5461 'International Tables Vol C Tables 4.2.6.8 and 6.1.1.4'

loop_
_geom_angle_atom_site_label_1
_geom_angle_atom_site_label_2
_geom_angle_atom_site_label_3
_geom_angle
_geom_angle_site_symmetry_1
_geom_angle_site_symmetry_3
_geom_angle_publ_flag
F1 SbBB F2 179.08(15) . . ?
F3 SbBB F1 90.30(13) . . ?
F3 SbBB F2 90.04(14) . . ?
F3 SbBB F4 91.1(2) . . ?
F3 SbBB F5A 179.03(15) . . ?
F3 SbBB F6A 90.8(2) . . ?
F4 SbBB F1 90.58(15) . . ?
F4 SbBB F2 88.56(16) . . ?
F4 SbBB F5A 89.0(2) . . ?
F4 SbBB F6A 177.8(2) . . ?
F5A SbBB F1 88.73(13) . . ?
F5A SbBB F2 90.93(15) . . ?
F6A SbBB F1 90.65(16) . . ?
F6A SbBB F2 90.20(17) . . ?
F6A SbBB F5A 89.2(3) . . ?
N3 Ag1 Ag1 84.05(8) 3_566 3_566 ?
N3 Ag1 N1 93.81(12) 3_566 4_576 ?
N9 Ag1 Ag1 79.09(8) . 3_566 ?
N9 Ag1 N3 158.16(13) . 3_566 ?
N9 Ag1 N1 106.08(12) . 4_576 ?
N1 Ag1 Ag1 116.49(12) 4_576 3_566 ?
C2 N3 Ag1 125.5(3) . 3_566 ?
C2 N3 C4 114.8(3) . . ?
C2 N3 Ag1A 128.9(4) . 3_566 ?
C4 N3 Ag1 119.8(2) . 3_566 ?
C4 N3 Ag1A 114.9(4) . 3_566 ?
C5 N7 C10 128.0(3) . . ?
C8 N7 C10 125.6(3) . . ?
C8 N7 C5 106.3(3) . . ?
C4 N9 Ag1 125.6(2) . . ?
C4 N9 Ag1A 119.3(4) . . ?
C8 N9 Ag1 127.6(2) . . ?
C8 N9 C4 104.4(3) . . ?
C8 N9 Ag1A 129.2(3) . . ?
C2 N1 Ag1 124.9(3) . 4_575 ?
C2 N1 Ag1A 119.6(5) . 4_575 ?
C6 N1 Ag1 115.4(2) . 4_575 ?
C6 N1 C2 118.4(3) . . ?
C6 N1 Ag1A 119.2(4) . 4_575 ?
Ag1A N1 Ag1 6.7(4) 4_575 4_575 ?
N7 C10 H10A 109.5 . . ?
N7 C10 H10B 109.5 . . ?
N7 C10 H10C 109.5 . . ?
H10A C10 H10B 109.5 . . ?
H10A C10 H10C 109.5 . . ?
H10B C10 H10C 109.5 . . ?
N3 C2 N1 126.2(4) . . ?
N3 C2 H2 116.9 . . ?
N1 C2 H2 116.9 . . ?
N1 C6 Cl1 117.1(3) . . ?
N1 C6 C5 120.2(3) . . ?
C5 C6 Cl1 122.7(3) . . ?
N3 C4 N9 126.9(3) . . ?
N3 C4 C5 122.8(3) . . ?
N9 C4 C5 110.3(3) . . ?
N7 C5 C6 136.8(3) . . ?
N7 C5 C4 105.6(3) . . ?
C6 C5 C4 117.6(3) . . ?
N7 C8 H8 123.3 . . ?
N9 C8 N7 113.4(3) . . ?
N9 C8 H8 123.3 . . ?
N3 Ag1A Ag1A 81.1(4) 3_566 3_566 ?
N9 Ag1A N3 143.0(9) . 3_566 ?
N9 Ag1A Ag1A 77.4(4) . 3_566 ?
N1 Ag1A N3 100.3(4) 4_576 3_566 ?
N1 Ag1A N9 115.7(5) 4_576 . ?
N1 Ag1A Ag1A 139.1(12) 4_576 3_566 ?

loop_
_geom_bond_atom_site_label_1
_geom_bond_atom_site_label_2
_geom_bond_distance
_geom_bond_site_symmetry_2
_geom_bond_publ_flag
SbBB F1 1.866(3) . ?
SbBB F2 1.878(3) . ?
SbBB F3 1.850(3) . ?
SbBB F4 1.857(3) . ?
SbBB F5A 1.862(3) . ?
SbBB F6A 1.858(4) . ?
Ag1 Ag1 3.0011(10) 3_566 ?
Ag1 N3 2.208(3) 3_566 ?
Ag1 N9 2.178(3) . ?
Ag1 N1 2.550(4) 4_576 ?
Cl1 C6 1.708(4) . ?
N3 C2 1.338(5) . ?
N3 C4 1.340(5) . ?
N3 Ag1A 2.302(10) 3_566 ?
N7 C10 1.467(4) . ?
N7 C5 1.377(5) . ?
N7 C8 1.347(4) . ?
N9 C4 1.364(4) . ?
N9 C8 1.336(4) . ?
N9 Ag1A 2.239(9) . ?
N1 C2 1.344(5) . ?
N1 C6 1.327(5) . ?
N1 Ag1A 2.232(17) 4_575 ?
C10 H10A 0.9800 . ?
C10 H10B 0.9800 . ?
C10 H10C 0.9800 . ?
C2 H2 0.9500 . ?
C6 C5 1.380(5) . ?
C4 C5 1.399(4) . ?
C8 H8 0.9500 . ?
Ag1A Ag1A 2.961(17) 3_566 ?

loop_
_geom_torsion_atom_site_label_1
_geom_torsion_atom_site_label_2
_geom_torsion_atom_site_label_3
_geom_torsion_atom_site_label_4
_geom_torsion
_geom_torsion_site_symmetry_1
_geom_torsion_site_symmetry_2
_geom_torsion_site_symmetry_3
_geom_torsion_site_symmetry_4
_geom_torsion_publ_flag
Ag1 N3 C2 N1 -178.6(3) 3_566 . . . ?
Ag1 N3 C4 N9 -2.0(5) 3_566 . . . ?
Ag1 N3 C4 C5 176.5(3) 3_566 . . . ?
Ag1 N9 C4 N3 -18.9(5) . . . . ?
Ag1 N9 C4 C5 162.4(2) . . . . ?
Ag1 N9 C8 N7 -162.2(2) . . . . ?
Ag1 N1 C2 N3 167.1(3) 4_575 . . . ?
Ag1 N1 C6 Cl1 14.2(4) 4_575 . . . ?
Ag1 N1 C6 C5 -166.5(3) 4_575 . . . ?
Cl1 C6 C5 N7 -2.4(6) . . . . ?
Cl1 C6 C5 C4 176.5(3) . . . . ?
N3 C4 C5 N7 -177.6(3) . . . . ?
N3 C4 C5 C6 3.1(5) . . . . ?
N9 C4 C5 N7 1.1(4) . . . . ?
N9 C4 C5 C6 -178.1(3) . . . . ?
N1 C6 C5 N7 178.3(4) . . . . ?
N1 C6 C5 C4 -2.8(5) . . . . ?
C10 N7 C5 C6 -1.1(7) . . . . ?
C10 N7 C5 C4 179.9(3) . . . . ?
C10 N7 C8 N9 179.3(3) . . . . ?
C2 N3 C4 N9 -179.9(4) . . . . ?
C2 N3 C4 C5 -1.4(5) . . . . ?
C2 N1 C6 Cl1 -178.5(3) . . . . ?
C2 N1 C6 C5 0.8(6) . . . . ?
C6 N1 C2 N3 1.1(7) . . . . ?
C4 N3 C2 N1 -0.8(6) . . . . ?
C4 N9 C8 N7 0.9(4) . . . . ?
C5 N7 C8 N9 -0.2(4) . . . . ?
C8 N7 C5 C6 178.5(4) . . . . ?
C8 N7 C5 C4 -0.5(4) . . . . ?
C8 N9 C4 N3 177.5(4) . . . . ?
C8 N9 C4 C5 -1.3(4) . . . . ?
Ag1A N3 C2 N1 -166.1(7) 3_566 . . . ?
Ag1A N3 C4 N9 -12.5(7) 3_566 . . . ?
Ag1A N3 C4 C5 166.0(6) 3_566 . . . ?
Ag1A N9 C4 N3 -29.4(7) . . . . ?
Ag1A N9 C4 C5 151.9(6) . . . . ?
Ag1A N9 C8 N7 -148.5(7) . . . . ?
Ag1A N1 C2 N3 162.1(5) 4_575 . . . ?
Ag1A N1 C6 Cl1 20.4(6) 4_575 . . . ?
Ag1A N1 C6 C5 -160.3(5) 4_575 . . . ?
